data_4312272
loop_
_publ_author_name
'Udo Radius'
'J. Attner'

_publ_contact_author_address
;Institut f\"ur Anorganische Chemie
Engesserstrasse, Geb\"aude 30.45
D-76128 Karlsruhe
Germany
;
_publ_contact_author_email radius@aoc1.uni_karlsruhe.de
_publ_contact_author_fax ' Int + 721 608 8440'
_publ_contact_author_name 'Udo Radius'
_publ_contact_author_phone 'Int + 721 608 8097'
_publ_section_title
;
 The (Calix[4]arene)chloromolybdate(IV) Anion [MoCl(Calix)]-: A Convenient
 Entry into Molybdenum Calix[4]arene Chemistry
;
_journal_name_full 'Inorganic Chemistry'
_journal_page_first 8587
_journal_page_last 8599
_journal_paper_doi 10.1021/ic049155o
_journal_volume 43
_journal_year 2004
_chemical_formula_sum 'C52 H60 Mo N2 O4'
_chemical_formula_weight 872.96
_chemical_name_common 'p-tert.Butylcalix[4]arene phenylimido molybdenum(IV)'
_space_group_IT_number 14
_symmetry_cell_setting monoclinic
_symmetry_space_group_name_Hall '-P 2yn'
_symmetry_space_group_name_H-M 'P 1 21/n 1'
_atom_sites_solution_hydrogens geom
_atom_sites_solution_primary direct
_atom_sites_solution_secondary difmap
_cell_angle_alpha 90.00
_cell_angle_beta 108.46(3)
_cell_angle_gamma 90.00
_cell_formula_units_Z 4
_cell_length_a 18.450(4)
_cell_length_b 12.621(3)
_cell_length_c 20.521(4)
_cell_measurement_reflns_used 2000
_cell_measurement_temperature 203(2)
_cell_volume 4532.6(19)
_computing_structure_refinement 'SHELXL-97 (Sheldrick, 1997)'
_computing_structure_solution 'SHELXS-97 (Sheldrick, 1990)'
_diffrn_ambient_temperature 203(2)
_diffrn_measured_fraction_theta_full 0.953
_diffrn_measured_fraction_theta_max 0.953
_diffrn_measurement_device_type 'STOE IPDS I'
_diffrn_radiation_monochromator graphite
_diffrn_radiation_source 'fine-focus sealed tube'
_diffrn_radiation_type AgK\a
_diffrn_radiation_wavelength 0.56087
_diffrn_reflns_av_R_equivalents 0.0970
_diffrn_reflns_av_sigmaI/netI 0.0828
_diffrn_reflns_limit_h_max 23
_diffrn_reflns_limit_h_min -23
_diffrn_reflns_limit_k_max 14
_diffrn_reflns_limit_k_min -14
_diffrn_reflns_limit_l_max 25
_diffrn_reflns_limit_l_min -25
_diffrn_reflns_number 31747
_diffrn_reflns_theta_full 20.81
_diffrn_reflns_theta_max 20.81
_diffrn_reflns_theta_min 1.52
_exptl_absorpt_coefficient_mu 1.061
_exptl_crystal_colour 'dark red'
_exptl_crystal_density_diffrn 1.279
_exptl_crystal_density_method 'not measured'
_exptl_crystal_description cube
_exptl_crystal_F_000 1840
_exptl_crystal_size_max 0.60
_exptl_crystal_size_mid 0.45
_exptl_crystal_size_min 0.45
_refine_diff_density_max 0.776
_refine_diff_density_min -0.715
_refine_diff_density_rms 0.256
_refine_ls_extinction_method none
_refine_ls_goodness_of_fit_ref 1.020
_refine_ls_hydrogen_treatment mixed
_refine_ls_matrix_type full
_refine_ls_number_parameters 545
_refine_ls_number_reflns 9182
_refine_ls_number_restraints 0
_refine_ls_restrained_S_all 1.020
_refine_ls_R_factor_all 0.1027
_refine_ls_R_factor_gt 0.0544
_refine_ls_shift/su_max 0.718
_refine_ls_shift/su_mean 0.007
_refine_ls_structure_factor_coef Fsqd
_refine_ls_weighting_details 'calc w=1/[\s^2^(Fo^2^)+(0.0757P)^2^+0.0000P] where P=(Fo^2^+2Fc^2^)/3'
_refine_ls_weighting_scheme calc
_refine_ls_wR_factor_gt 0.1201
_refine_ls_wR_factor_ref 0.1434
_reflns_number_gt 5907
_reflns_number_total 9182
_reflns_threshold_expression >2sigma(I)
_cod_data_source_file ic049155osi20040629_063754_6.cif
_cod_data_source_block compound_5
_cod_original_cell_volume 4532.4(16)
_cod_database_code 4312272

loop_
_symmetry_equiv_pos_as_xyz
'x, y, z'
'-x+1/2, y+1/2, -z+1/2'
'-x, -y, -z'
'x-1/2, -y-1/2, z-1/2'

loop_
_atom_site_label
_atom_site_type_symbol
_atom_site_fract_x
_atom_site_fract_y
_atom_site_fract_z
_atom_site_U_iso_or_equiv
_atom_site_adp_type
_atom_site_occupancy
_atom_site_symmetry_multiplicity
_atom_site_calc_flag
_atom_site_refinement_flags
_atom_site_disorder_assembly
_atom_site_disorder_group
Mo1 Mo 0.77249(2) 0.17833(3) 0.894848(16) 0.02936(12) Uani 1 1 d . . .
C1 C 0.7117(2) 0.4452(4) 0.9533(2) 0.0347(10) Uani 1 1 d . . .
H1A H 0.6935 0.5163 0.9593 0.042 Uiso 1 1 calc R . .
H1B H 0.7067 0.4367 0.9046 0.042 Uiso 1 1 calc R . .
C2 C 0.9731(2) 0.2822(3) 0.9944(2) 0.0294(9) Uani 1 1 d . . .
H2A H 1.0260 0.3079 1.0096 0.035 Uiso 1 1 calc R . .
H2B H 0.9571 0.2738 0.9443 0.035 Uiso 1 1 calc R . .
C3 C 0.8547(2) -0.0806(3) 0.9880(2) 0.0273(9) Uani 1 1 d . . .
H3A H 0.8763 -0.1507 1.0032 0.033 Uiso 1 1 calc R . .
H3B H 0.8464 -0.0753 0.9385 0.033 Uiso 1 1 calc R . .
C4 C 0.5902(2) 0.0800(4) 0.9292(2) 0.0333(10) Uani 1 1 d . . .
H4A H 0.5928 0.0826 0.8823 0.040 Uiso 1 1 calc R . .
H4B H 0.5396 0.0535 0.9270 0.040 Uiso 1 1 calc R . .
N2 N 0.78860(17) 0.1846(3) 1.01168(16) 0.0263(7) Uani 1 1 d . . .
C5 C 0.7956(2) 0.1897(4) 1.0672(2) 0.0340(10) Uani 1 1 d . . .
C6 C 0.8047(5) 0.1976(8) 1.1404(3) 0.113(3) Uani 1 1 d . . .
H6A H 0.8220 0.2683 1.1566 0.170 Uiso 1 1 calc R . .
H6B H 0.8421 0.1460 1.1656 0.170 Uiso 1 1 calc R . .
H6C H 0.7561 0.1837 1.1476 0.170 Uiso 1 1 calc R . .
O1 O 0.81833(16) 0.3183(2) 0.91337(13) 0.0327(7) Uani 1 1 d . . .
C10 C 0.8450(2) 0.3721(3) 0.9737(2) 0.0297(9) Uani 1 1 d . . .
C11 C 0.7960(2) 0.4373(3) 0.9953(2) 0.0314(10) Uani 1 1 d . . .
C12 C 0.9224(2) 0.3621(3) 1.0129(2) 0.0289(9) Uani 1 1 d . . .
C13 C 0.8258(3) 0.4925(3) 1.0562(2) 0.0347(10) Uani 1 1 d . . .
H13 H 0.7930 0.5364 1.0710 0.042 Uiso 1 1 calc R . .
C14 C 0.9489(3) 0.4205(4) 1.0731(2) 0.0349(10) Uani 1 1 d . . .
H14 H 1.0009 0.4151 1.0991 0.042 Uiso 1 1 calc R . .
C15 C 0.9026(3) 0.4863(4) 1.0967(2) 0.0363(10) Uani 1 1 d . . .
C16 C 0.9329(3) 0.5497(4) 1.1631(3) 0.0496(13) Uani 1 1 d . . .
C17 C 0.9247(4) 0.6683(4) 1.1457(3) 0.0614(15) Uani 1 1 d . . .
H17A H 0.9534 0.6854 1.1149 0.092 Uiso 1 1 calc R . .
H17B H 0.9442 0.7093 1.1876 0.092 Uiso 1 1 calc R . .
H17C H 0.8712 0.6851 1.1237 0.092 Uiso 1 1 calc R . .
C18 C 0.8853(5) 0.5246(6) 1.2093(3) 0.083(2) Uani 1 1 d . . .
H18A H 0.8320 0.5400 1.1852 0.124 Uiso 1 1 calc R . .
H18B H 0.9025 0.5675 1.2506 0.124 Uiso 1 1 calc R . .
H18C H 0.8908 0.4502 1.2218 0.124 Uiso 1 1 calc R . .
C19 C 1.0170(4) 0.5285(7) 1.2006(4) 0.117(4) Uani 1 1 d . . .
H19A H 1.0234 0.4557 1.2166 0.176 Uiso 1 1 calc R . .
H19B H 1.0348 0.5760 1.2395 0.176 Uiso 1 1 calc R . .
H19C H 1.0463 0.5401 1.1695 0.176 Uiso 1 1 calc R . .
O2 O 0.87360(15) 0.1163(2) 0.92655(13) 0.0297(7) Uani 1 1 d . . .
C20 C 0.9185(2) 0.0985(3) 0.99263(19) 0.0231(9) Uani 1 1 d . . .
C21 C 0.9692(2) 0.1762(3) 1.02756(19) 0.0238(8) Uani 1 1 d . . .
C22 C 0.9115(2) 0.0030(3) 1.02471(19) 0.0232(9) Uani 1 1 d . . .
C23 C 1.0125(2) 0.1577(3) 1.0953(2) 0.0254(9) Uani 1 1 d . . .
H23 H 1.0466 0.2104 1.1190 0.031 Uiso 1 1 calc R . .
C24 C 0.9568(2) -0.0115(3) 1.09252(19) 0.0240(8) Uani 1 1 d . . .
H24 H 0.9529 -0.0757 1.1143 0.029 Uiso 1 1 calc R . .
C25 C 1.0074(2) 0.0642(3) 1.12944(19) 0.0236(8) Uani 1 1 d . . .
C26 C 1.0563(2) 0.0505(3) 1.2048(2) 0.0294(9) Uani 1 1 d . . .
C27 C 1.0517(3) -0.0629(4) 1.2300(2) 0.0460(12) Uani 1 1 d . . .
H27A H 1.0695 -0.1121 1.2020 0.069 Uiso 1 1 calc R . .
H27B H 0.9992 -0.0794 1.2262 0.069 Uiso 1 1 calc R . .
H27C H 1.0835 -0.0691 1.2775 0.069 Uiso 1 1 calc R . .
C28 C 1.0282(3) 0.1269(5) 1.2490(3) 0.0531(14) Uani 1 1 d . . .
H28A H 1.0604 0.1211 1.2965 0.080 Uiso 1 1 calc R . .
H28B H 0.9759 0.1095 1.2457 0.080 Uiso 1 1 calc R . .
H28C H 1.0302 0.1988 1.2330 0.080 Uiso 1 1 calc R . .
C29 C 1.1402(2) 0.0743(4) 1.2141(2) 0.0427(12) Uani 1 1 d . . .
H29A H 1.1605 0.0206 1.1908 0.064 Uiso 1 1 calc R . .
H29B H 1.1691 0.0742 1.2627 0.064 Uiso 1 1 calc R . .
H29C H 1.1444 0.1433 1.1947 0.064 Uiso 1 1 calc R . .
O3 O 0.72932(15) 0.0401(2) 0.90232(13) 0.0312(7) Uani 1 1 d . . .
C30 C 0.7194(2) -0.0079(3) 0.9579(2) 0.0272(9) Uani 1 1 d . . .
C31 C 0.7783(2) -0.0708(3) 1.0008(2) 0.0272(9) Uani 1 1 d . . .
C32 C 0.6510(2) 0.0048(3) 0.9720(2) 0.0290(10) Uani 1 1 d . . .
C33 C 0.7659(2) -0.1197(3) 1.0560(2) 0.0293(9) Uani 1 1 d . . .
H33 H 0.8053 -0.1613 1.0850 0.035 Uiso 1 1 calc R . .
C34 C 0.6414(2) -0.0470(4) 1.0281(2) 0.0304(10) Uani 1 1 d . . .
H34 H 0.5949 -0.0386 1.0371 0.037 Uiso 1 1 calc R . .
C35 C 0.6972(2) -0.1106(3) 1.0715(2) 0.0314(10) Uani 1 1 d . . .
C36 C 0.6881(2) -0.1677(4) 1.1340(2) 0.0452(12) Uani 1 1 d . . .
C37 C 0.6090(3) -0.1528(5) 1.1408(3) 0.0566(15) Uani 1 1 d . . .
H37A H 0.6053 -0.1928 1.1800 0.085 Uiso 1 1 calc R . .
H37B H 0.5707 -0.1778 1.0994 0.085 Uiso 1 1 calc R . .
H37C H 0.6006 -0.0782 1.1474 0.085 Uiso 1 1 calc R . .
C38 C 0.7468(4) -0.1258(8) 1.1983(3) 0.103(3) Uani 1 1 d . . .
H38A H 0.7976 -0.1353 1.1948 0.155 Uiso 1 1 calc R . .
H38B H 0.7429 -0.1643 1.2380 0.155 Uiso 1 1 calc R . .
H38C H 0.7377 -0.0511 1.2035 0.155 Uiso 1 1 calc R . .
C39 C 0.6980(5) -0.2868(6) 1.1267(5) 0.105(3) Uani 1 1 d . . .
H39A H 0.7487 -0.3010 1.1243 0.158 Uiso 1 1 calc R . .
H39B H 0.6600 -0.3120 1.0851 0.158 Uiso 1 1 calc R . .
H39C H 0.6914 -0.3231 1.1661 0.158 Uiso 1 1 calc R . .
O4 O 0.67486(15) 0.2419(3) 0.88893(14) 0.0340(7) Uani 1 1 d . . .
C40 C 0.6452(2) 0.2662(4) 0.9399(2) 0.0296(10) Uani 1 1 d . . .
C41 C 0.6008(2) 0.1905(4) 0.9593(2) 0.0306(10) Uani 1 1 d . . .
C42 C 0.6606(2) 0.3646(4) 0.9719(2) 0.0301(10) Uani 1 1 d . . .
C43 C 0.5700(2) 0.2179(4) 1.0107(2) 0.0335(10) Uani 1 1 d . . .
H43 H 0.5395 0.1681 1.0238 0.040 Uiso 1 1 calc R . .
C44 C 0.6287(2) 0.3873(4) 1.0237(2) 0.0340(10) Uani 1 1 d . . .
H44 H 0.6389 0.4533 1.0460 0.041 Uiso 1 1 calc R . .
C45 C 0.5825(2) 0.3161(4) 1.0434(2) 0.0326(9) Uani 1 1 d . . .
C46 C 0.5452(3) 0.3414(4) 1.0986(2) 0.0420(12) Uani 1 1 d . . .
C47 C 0.4594(3) 0.3414(7) 1.0659(3) 0.086(2) Uani 1 1 d . . .
H47A H 0.4424 0.2709 1.0490 0.129 Uiso 1 1 calc R . .
H47B H 0.4454 0.3912 1.0279 0.129 Uiso 1 1 calc R . .
H47C H 0.4354 0.3621 1.0997 0.129 Uiso 1 1 calc R . .
C48 C 0.5687(5) 0.2616(6) 1.1553(3) 0.089(2) Uani 1 1 d . . .
H48A H 0.5530 0.1915 1.1368 0.134 Uiso 1 1 calc R . .
H48B H 0.5445 0.2783 1.1897 0.134 Uiso 1 1 calc R . .
H48C H 0.6237 0.2633 1.1761 0.134 Uiso 1 1 calc R . .
C49 C 0.5695(5) 0.4511(6) 1.1302(4) 0.109(3) Uani 1 1 d . . .
H49A H 0.5528 0.4599 1.1702 0.163 Uiso 1 1 calc R . .
H49B H 0.5463 0.5054 1.0967 0.163 Uiso 1 1 calc R . .
H49C H 0.6247 0.4573 1.1438 0.163 Uiso 1 1 calc R . .
N1 N 0.76063(19) 0.1769(3) 0.80846(16) 0.0343(8) Uani 1 1 d . . .
C50 C 0.7527(2) 0.1829(4) 0.73957(19) 0.0303(9) Uani 1 1 d . . .
C51 C 0.7020(3) 0.1160(5) 0.6933(2) 0.0487(13) Uani 1 1 d . . .
H51 H 0.6733 0.0662 0.7089 0.058 Uiso 1 1 calc R . .
C52 C 0.6940(4) 0.1231(6) 0.6248(3) 0.078(2) Uani 1 1 d . . .
H52 H 0.6594 0.0788 0.5929 0.094 Uiso 1 1 calc R . .
C53 C 0.7363(6) 0.1944(8) 0.6031(3) 0.094(3) Uani 1 1 d . . .
H53 H 0.7315 0.1972 0.5561 0.113 Uiso 1 1 calc R . .
C54 C 0.7849(4) 0.2612(6) 0.6467(4) 0.076(2) Uani 1 1 d . . .
H54 H 0.8123 0.3113 0.6300 0.091 Uiso 1 1 calc R . .
C55 C 0.7943(3) 0.2559(4) 0.7166(3) 0.0495(13) Uani 1 1 d . . .
H55 H 0.8285 0.3016 0.7477 0.059 Uiso 1 1 calc R . .

loop_
_atom_site_aniso_label
_atom_site_aniso_U_11
_atom_site_aniso_U_22
_atom_site_aniso_U_33
_atom_site_aniso_U_23
_atom_site_aniso_U_13
_atom_site_aniso_U_12
Mo1 0.02890(18) 0.0428(2) 0.01614(16) 0.00081(17) 0.00678(12) 0.01366(18)
C1 0.038(2) 0.027(3) 0.042(3) 0.0107(19) 0.018(2) 0.0138(19)
C2 0.027(2) 0.029(2) 0.037(2) 0.0043(18) 0.0171(19) 0.0058(17)
C3 0.0205(19) 0.027(2) 0.033(2) -0.0072(17) 0.0053(17) 0.0089(16)
C4 0.0157(19) 0.046(3) 0.035(2) -0.002(2) 0.0023(17) 0.0074(18)
N2 0.0253(17) 0.030(2) 0.0239(17) -0.0007(16) 0.0087(14) 0.0093(15)
C5 0.032(2) 0.042(3) 0.029(2) -0.004(2) 0.0106(18) 0.009(2)
C6 0.142(7) 0.176(9) 0.027(3) 0.000(4) 0.034(4) 0.032(6)
O1 0.0366(16) 0.0383(19) 0.0249(14) 0.0056(14) 0.0119(12) 0.0116(14)
C10 0.038(2) 0.027(2) 0.027(2) 0.0074(18) 0.0152(19) 0.0097(18)
C11 0.036(2) 0.028(3) 0.034(2) 0.0100(19) 0.016(2) 0.0087(18)
C12 0.030(2) 0.028(2) 0.033(2) 0.0087(18) 0.0170(19) 0.0073(17)
C13 0.042(3) 0.027(3) 0.041(3) 0.0053(19) 0.022(2) 0.0136(19)
C14 0.034(2) 0.032(3) 0.040(3) 0.003(2) 0.012(2) 0.0050(19)
C15 0.043(3) 0.025(3) 0.041(3) 0.0056(19) 0.014(2) 0.0076(19)
C16 0.055(3) 0.047(4) 0.047(3) -0.009(2) 0.016(3) 0.007(2)
C17 0.078(4) 0.046(4) 0.075(4) -0.015(3) 0.044(3) -0.011(3)
C18 0.141(6) 0.073(5) 0.041(3) -0.011(3) 0.038(4) -0.030(4)
C19 0.086(5) 0.128(7) 0.098(6) -0.068(5) -0.029(4) 0.049(5)
O2 0.0289(15) 0.0387(19) 0.0235(14) -0.0016(12) 0.0111(12) 0.0106(13)
C20 0.0195(19) 0.031(2) 0.0218(19) -0.0003(16) 0.0102(16) 0.0096(16)
C21 0.0204(18) 0.028(2) 0.0287(19) 0.0017(18) 0.0150(16) 0.0092(17)
C22 0.0137(17) 0.031(2) 0.027(2) -0.0056(17) 0.0096(15) 0.0062(15)
C23 0.0204(18) 0.027(3) 0.031(2) -0.0032(17) 0.0122(16) 0.0035(16)
C24 0.0162(18) 0.029(2) 0.026(2) 0.0014(17) 0.0065(16) 0.0069(16)
C25 0.0194(19) 0.027(2) 0.026(2) -0.0016(17) 0.0093(16) 0.0062(16)
C26 0.032(2) 0.031(3) 0.024(2) 0.0027(17) 0.0084(18) 0.0048(18)
C27 0.041(3) 0.054(4) 0.036(3) 0.010(2) 0.003(2) -0.004(2)
C28 0.060(3) 0.065(4) 0.034(3) -0.009(2) 0.014(2) 0.015(3)
C29 0.025(2) 0.059(4) 0.034(2) 0.002(2) -0.0044(19) -0.004(2)
O3 0.0277(15) 0.0396(19) 0.0244(15) -0.0055(13) 0.0056(12) 0.0072(13)
C30 0.024(2) 0.028(3) 0.026(2) -0.0079(17) 0.0030(17) 0.0035(17)
C31 0.0187(19) 0.029(3) 0.030(2) -0.0121(17) 0.0029(17) 0.0019(16)
C32 0.0181(19) 0.029(3) 0.034(2) -0.0102(18) 0.0004(17) 0.0062(16)
C33 0.024(2) 0.024(3) 0.037(2) -0.0018(18) 0.0066(18) 0.0076(17)
C34 0.019(2) 0.034(3) 0.037(2) -0.0044(19) 0.0080(18) 0.0058(17)
C35 0.024(2) 0.027(3) 0.041(3) -0.0037(19) 0.0078(19) 0.0028(17)
C36 0.024(2) 0.063(4) 0.050(3) 0.014(3) 0.014(2) 0.012(2)
C37 0.040(3) 0.080(5) 0.057(3) 0.011(3) 0.026(3) 0.009(3)
C38 0.051(4) 0.204(9) 0.042(3) 0.029(4) -0.001(3) -0.034(5)
C39 0.119(6) 0.075(6) 0.168(8) 0.054(5) 0.110(6) 0.042(5)
O4 0.0291(15) 0.047(2) 0.0252(15) 0.0036(13) 0.0072(12) 0.0172(13)
C40 0.023(2) 0.040(3) 0.023(2) 0.0067(18) 0.0036(17) 0.0166(19)
C41 0.0158(18) 0.036(3) 0.033(2) 0.0013(19) -0.0018(16) 0.0148(18)
C42 0.025(2) 0.033(3) 0.031(2) 0.0083(19) 0.0062(18) 0.0152(18)
C43 0.024(2) 0.043(3) 0.032(2) 0.0069(19) 0.0065(18) 0.0119(19)
C44 0.033(2) 0.033(3) 0.035(2) 0.0020(19) 0.009(2) 0.0139(19)
C45 0.032(2) 0.034(3) 0.032(2) 0.006(2) 0.0118(18) 0.015(2)
C46 0.049(3) 0.044(3) 0.039(3) 0.000(2) 0.023(2) 0.008(2)
C47 0.059(4) 0.141(7) 0.072(4) 0.011(4) 0.041(3) 0.037(4)
C48 0.138(7) 0.093(6) 0.053(4) 0.021(4) 0.054(4) 0.036(5)
C49 0.175(9) 0.084(6) 0.118(6) -0.032(5) 0.120(7) -0.024(5)
N1 0.0343(19) 0.045(2) 0.0244(17) 0.0042(17) 0.0097(15) 0.0146(18)
C50 0.036(2) 0.036(3) 0.0195(19) 0.0038(19) 0.0094(17) 0.019(2)
C51 0.047(3) 0.058(4) 0.034(3) -0.006(2) 0.003(2) 0.017(3)
C52 0.090(5) 0.097(6) 0.026(3) -0.024(3) -0.014(3) 0.054(4)
C53 0.147(8) 0.106(7) 0.041(4) 0.023(4) 0.045(5) 0.087(6)
C54 0.102(5) 0.072(5) 0.079(5) 0.048(4) 0.062(4) 0.051(4)
C55 0.049(3) 0.047(4) 0.057(3) 0.010(3) 0.023(3) 0.017(2)

loop_
_atom_type_symbol
_atom_type_description
_atom_type_scat_dispersion_real
_atom_type_scat_dispersion_imag
_atom_type_scat_source
C C 0.0015 0.0009 'International Tables Vol C Tables 4.2.6.8 and 6.1.1.4'
H H 0.0000 0.0000 'International Tables Vol C Tables 4.2.6.8 and 6.1.1.4'
N N 0.0030 0.0019 'International Tables Vol C Tables 4.2.6.8 and 6.1.1.4'
O O 0.0056 0.0036 'International Tables Vol C Tables 4.2.6.8 and 6.1.1.4'
Mo Mo -1.2703 3.0978 'International Tables Vol C Tables 4.2.6.8 and 6.1.1.4'

loop_
_geom_angle_atom_site_label_1
_geom_angle_atom_site_label_2
_geom_angle_atom_site_label_3
_geom_angle
_geom_angle_site_symmetry_1
_geom_angle_site_symmetry_3
_geom_angle_publ_flag
N1 Mo1 O2 97.88(13) . . ?
N1 Mo1 O4 97.32(14) . . ?
O2 Mo1 O4 164.80(11) . . ?
N1 Mo1 O3 98.68(16) . . ?
O2 Mo1 O3 89.18(12) . . ?
O4 Mo1 O3 88.89(12) . . ?
N1 Mo1 O1 96.69(16) . . ?
O2 Mo1 O1 89.36(12) . . ?
O4 Mo1 O1 88.52(13) . . ?
O3 Mo1 O1 164.62(11) . . ?
N1 Mo1 N2 178.64(16) . . ?
O2 Mo1 N2 82.65(11) . . ?
O4 Mo1 N2 82.15(11) . . ?
O3 Mo1 N2 82.57(12) . . ?
O1 Mo1 N2 82.06(12) . . ?
C42 C1 C11 114.8(3) . . ?
C12 C2 C21 110.8(3) . . ?
C22 C3 C31 113.1(3) . . ?
C41 C4 C32 111.3(3) . . ?
C5 N2 Mo1 178.4(4) . . ?
N2 C5 C6 179.5(6) . . ?
C10 O1 Mo1 129.9(3) . . ?
O1 C10 C11 119.9(4) . . ?
O1 C10 C12 119.1(4) . . ?
C11 C10 C12 120.9(4) . . ?
C13 C11 C10 118.1(4) . . ?
C13 C11 C1 121.4(4) . . ?
C10 C11 C1 120.5(4) . . ?
C14 C12 C10 118.1(4) . . ?
C14 C12 C2 120.6(4) . . ?
C10 C12 C2 121.0(4) . . ?
C11 C13 C15 123.2(4) . . ?
C15 C14 C12 123.2(4) . . ?
C14 C15 C13 116.5(4) . . ?
C14 C15 C16 122.4(4) . . ?
C13 C15 C16 121.1(4) . . ?
C18 C16 C19 110.3(6) . . ?
C18 C16 C15 109.1(5) . . ?
C19 C16 C15 112.7(4) . . ?
C18 C16 C17 108.3(5) . . ?
C19 C16 C17 107.5(6) . . ?
C15 C16 C17 108.9(4) . . ?
C20 O2 Mo1 128.1(2) . . ?
O2 C20 C21 119.7(4) . . ?
O2 C20 C22 119.4(4) . . ?
C21 C20 C22 120.9(4) . . ?
C23 C21 C20 118.7(4) . . ?
C23 C21 C2 120.4(4) . . ?
C20 C21 C2 120.8(4) . . ?
C24 C22 C20 117.9(4) . . ?
C24 C22 C3 120.7(4) . . ?
C20 C22 C3 121.4(4) . . ?
C21 C23 C25 122.6(4) . . ?
C25 C24 C22 123.1(4) . . ?
C24 C25 C23 116.8(4) . . ?
C24 C25 C26 123.7(4) . . ?
C23 C25 C26 119.5(4) . . ?
C28 C26 C29 108.9(4) . . ?
C28 C26 C27 109.0(4) . . ?
C29 C26 C27 107.6(4) . . ?
C28 C26 C25 109.1(3) . . ?
C29 C26 C25 110.6(3) . . ?
C27 C26 C25 111.5(4) . . ?
C30 O3 Mo1 129.5(2) . . ?
O3 C30 C32 119.8(4) . . ?
O3 C30 C31 119.8(3) . . ?
C32 C30 C31 120.5(4) . . ?
C33 C31 C30 118.2(4) . . ?
C33 C31 C3 120.8(4) . . ?
C30 C31 C3 120.9(4) . . ?
C34 C32 C30 118.8(4) . . ?
C34 C32 C4 120.7(3) . . ?
C30 C32 C4 120.3(4) . . ?
C31 C33 C35 123.2(4) . . ?
C32 C34 C35 123.0(4) . . ?
C34 C35 C33 116.3(4) . . ?
C34 C35 C36 123.8(4) . . ?
C33 C35 C36 119.9(4) . . ?
C38 C36 C37 108.6(5) . . ?
C38 C36 C35 109.2(4) . . ?
C37 C36 C35 112.5(4) . . ?
C38 C36 C39 110.8(6) . . ?
C37 C36 C39 106.2(5) . . ?
C35 C36 C39 109.6(4) . . ?
C40 O4 Mo1 129.5(2) . . ?
O4 C40 C42 119.5(4) . . ?
O4 C40 C41 118.7(4) . . ?
C42 C40 C41 121.8(4) . . ?
C43 C41 C40 117.6(4) . . ?
C43 C41 C4 120.6(4) . . ?
C40 C41 C4 121.7(4) . . ?
C40 C42 C44 118.0(4) . . ?
C40 C42 C1 122.0(4) . . ?
C44 C42 C1 119.9(4) . . ?
C41 C43 C45 122.9(4) . . ?
C45 C44 C42 122.4(4) . . ?
C44 C45 C43 117.3(4) . . ?
C44 C45 C46 122.8(4) . . ?
C43 C45 C46 119.8(4) . . ?
C48 C46 C47 110.5(5) . . ?
C48 C46 C45 110.3(4) . . ?
C47 C46 C45 108.9(4) . . ?
C48 C46 C49 107.7(6) . . ?
C47 C46 C49 108.2(6) . . ?
C45 C46 C49 111.2(4) . . ?
C50 N1 Mo1 176.1(4) . . ?
C55 C50 N1 119.9(4) . . ?
C55 C50 C51 120.1(4) . . ?
N1 C50 C51 119.9(4) . . ?
C52 C51 C50 119.5(6) . . ?
C53 C52 C51 119.7(7) . . ?
C54 C53 C52 122.0(6) . . ?
C53 C54 C55 119.7(6) . . ?
C50 C55 C54 119.0(6) . . ?

loop_
_geom_bond_atom_site_label_1
_geom_bond_atom_site_label_2
_geom_bond_distance
_geom_bond_site_symmetry_2
_geom_bond_publ_flag
Mo1 N1 1.716(3) . ?
Mo1 O2 1.936(3) . ?
Mo1 O4 1.940(3) . ?
Mo1 O3 1.944(3) . ?
Mo1 O1 1.944(3) . ?
Mo1 N2 2.322(3) . ?
C1 C42 1.515(6) . ?
C1 C11 1.524(6) . ?
C2 C12 1.505(5) . ?
C2 C21 1.514(6) . ?
C3 C22 1.509(6) . ?
C3 C31 1.518(5) . ?
C4 C41 1.513(6) . ?
C4 C32 1.518(6) . ?
N2 C5 1.107(5) . ?
C5 C6 1.461(7) . ?
O1 C10 1.360(5) . ?
C10 C11 1.395(6) . ?
C10 C12 1.405(6) . ?
C11 C13 1.384(6) . ?
C12 C14 1.387(6) . ?
C13 C15 1.400(6) . ?
C14 C15 1.384(6) . ?
C15 C16 1.526(7) . ?
C16 C18 1.517(8) . ?
C16 C19 1.520(8) . ?
C16 C17 1.535(8) . ?
O2 C20 1.365(5) . ?
C20 C21 1.387(6) . ?
C20 C22 1.400(6) . ?
C21 C23 1.386(5) . ?
C22 C24 1.390(5) . ?
C23 C25 1.391(5) . ?
C24 C25 1.382(6) . ?
C25 C26 1.534(5) . ?
C26 C28 1.523(6) . ?
C26 C29 1.530(6) . ?
C26 C27 1.533(6) . ?
O3 C30 1.354(5) . ?
C30 C32 1.391(5) . ?
C30 C31 1.406(6) . ?
C31 C33 1.372(6) . ?
C32 C34 1.383(6) . ?
C33 C35 1.404(5) . ?
C34 C35 1.385(6) . ?
C35 C36 1.527(6) . ?
C36 C38 1.514(8) . ?
C36 C37 1.521(6) . ?
C36 C39 1.527(9) . ?
O4 C40 1.360(4) . ?
C40 C42 1.391(6) . ?
C40 C41 1.397(6) . ?
C41 C43 1.388(6) . ?
C42 C44 1.399(6) . ?
C43 C45 1.393(6) . ?
C44 C45 1.383(6) . ?
C45 C46 1.533(6) . ?
C46 C48 1.495(8) . ?
C46 C47 1.511(8) . ?
C46 C49 1.535(9) . ?
N1 C50 1.376(5) . ?
C50 C55 1.374(7) . ?
C50 C51 1.388(7) . ?
C51 C52 1.370(8) . ?
C52 C53 1.354(11) . ?
C53 C54 1.345(11) . ?
C54 C55 1.391(8) . ?
